data_4115903
loop_
_publ_author_name
'Hormuzd R. Mulla'
'Arthur Cammers-Goodwin'

_publ_section_title
;
 Stability of a Minimalist, Aromatic Cluster in Aqueous Mixtures of Fluoro
 Alcohol
;
_journal_name_full 'Journal of the American Chemical Society'
_journal_page_first 738
_journal_page_last 739
_journal_paper_doi 10.1021/ja993363b
_journal_volume 122
_journal_year 2000
_chemical_formula_sum 'C30 H30 Br2 N2 O2'
_chemical_formula_weight 610.38
_chemical_name_systematic
; 
 ? 
;
_space_group_IT_number 14
_symmetry_cell_setting monoclinic
_symmetry_space_group_name_Hall '-P 2ybc'
_symmetry_space_group_name_H-M 'P 1 21/c 1'
_atom_sites_solution_hydrogens geom
_atom_sites_solution_primary direct
_atom_sites_solution_secondary difmap
_audit_creation_method SHELXL
_cell_angle_alpha 90.00
_cell_angle_beta 92.17(3)
_cell_angle_gamma 90.00
_cell_formula_units_Z 2
_cell_length_a 9.040(2)
_cell_length_b 7.918(2)
_cell_length_c 19.345(4)
_cell_measurement_reflns_used 12365
_cell_measurement_temperature 293(2)
_cell_measurement_theta_max 27.95
_cell_measurement_theta_min 3.97
_cell_volume 1383.7(5)
_computing_structure_refinement 'SHELXL-93 (Sheldrick, 1993)'
_computing_structure_solution 'SHELXS-86 (Sheldrick, 1990)'
_diffrn_ambient_temperature 293(2)
_diffrn_radiation_monochromator graphite
_diffrn_radiation_source 'fine-focus sealed tube'
_diffrn_radiation_type MoK\a
_diffrn_radiation_wavelength 0.71073
_diffrn_reflns_av_R_equivalents 0.0209
_diffrn_reflns_av_sigmaI/netI 0.0335
_diffrn_reflns_limit_h_max 11
_diffrn_reflns_limit_h_min 0
_diffrn_reflns_limit_k_max 10
_diffrn_reflns_limit_k_min -10
_diffrn_reflns_limit_l_max 24
_diffrn_reflns_limit_l_min -24
_diffrn_reflns_number 6031
_diffrn_reflns_theta_max 27.95
_diffrn_reflns_theta_min 3.97
_exptl_absorpt_coefficient_mu 2.958
_exptl_absorpt_correction_type none
_exptl_crystal_colour colourless
_exptl_crystal_density_diffrn 1.465
_exptl_crystal_F_000 620
_exptl_crystal_size_max 0.37
_exptl_crystal_size_mid 0.21
_exptl_crystal_size_min 0.16
_refine_diff_density_max 0.481
_refine_diff_density_min -0.547
_refine_diff_density_rms 0.049
_refine_ls_extinction_coef 0.0117(17)
_refine_ls_extinction_expression Fc^*^=kFc[1+0.001xFc^2^\l^3^/sin(2\q)]^-1/4^
_refine_ls_extinction_method SHELXL
_refine_ls_goodness_of_fit_all 1.030
_refine_ls_goodness_of_fit_obs 1.065
_refine_ls_matrix_type full
_refine_ls_number_parameters 224
_refine_ls_number_reflns 3257
_refine_ls_number_restraints 0
_refine_ls_restrained_S_all 1.030
_refine_ls_restrained_S_obs 1.065
_refine_ls_R_factor_all 0.0404
_refine_ls_R_factor_obs 0.0331
_refine_ls_shift/esd_max -0.030
_refine_ls_shift/esd_mean 0.001
_refine_ls_structure_factor_coef Fsqd
_refine_ls_weighting_details 'w=1/[\s^2^(Fo^2^)+(0.0288P)^2^+0.8511P] where P=(Fo^2^+2Fc^2^)/3'
_refine_ls_weighting_scheme calc
_refine_ls_wR_factor_all 0.0794
_refine_ls_wR_factor_obs 0.0762
_reflns_number_observed 2833
_reflns_number_total 3257
_reflns_observed_criterion >2sigma(I)
_cod_data_source_file ja993363b_2.cif
_cod_data_source_block 1b
_cod_depositor_comments
;
The following automatic conversions were performed:

'_refine_ls_weighting_scheme' value 'calc
w=1/[\s^2^(Fo^2^)+(0.0288P)^2^+0.8511P] where P=(Fo^2^+2Fc^2^)/3' was
changed to 'calc'. New tag '_refine_ls_weighting_details' was
created. The value of the new tag was set to
'w=1/[\s^2^(Fo^2^)+(0.0288P)^2^+0.8511P] where P=(Fo^2^+2Fc^2^)/3'.

Automatic conversion script
Id: cif_fix_values 3143 2015-03-26 13:38:13Z robertas 
;
_cod_database_code 4115903

loop_
_symmetry_equiv_pos_as_xyz
'x, y, z'
'-x, y+1/2, -z+1/2'
'-x, -y, -z'
'x, -y-1/2, z-1/2'

loop_
_atom_site_aniso_label
_atom_site_aniso_U_11
_atom_site_aniso_U_22
_atom_site_aniso_U_33
_atom_site_aniso_U_23
_atom_site_aniso_U_13
_atom_site_aniso_U_12
Br1 0.0456(2) 0.0535(2) 0.0478(2) -0.00372(10) 0.00442(9) 0.00333(10)
O1 0.0593(14) 0.093(2) 0.145(3) -0.033(2) -0.0182(15) 0.0132(14)
N1 0.0379(8) 0.0318(8) 0.0286(7) 0.0047(6) 0.0008(6) -0.0001(7)
C1 0.0434(11) 0.0450(12) 0.0338(10) 0.0046(9) 0.0076(8) 0.0023(9)
C2 0.0451(12) 0.0566(14) 0.0393(11) 0.0129(10) 0.0028(9) -0.0120(11)
C3 0.0591(14) 0.0364(12) 0.0525(13) 0.0075(10) -0.0017(11) -0.0085(10)
C4 0.0502(13) 0.0357(11) 0.0510(13) 0.0017(9) 0.0004(10) 0.0027(10)
C5 0.0370(10) 0.0329(10) 0.0331(9) 0.0017(7) -0.0016(7) 0.0015(8)
C6 0.0383(10) 0.0367(11) 0.0409(10) 0.0012(8) 0.0039(8) 0.0033(8)
C7 0.0506(13) 0.0559(14) 0.0414(12) -0.0057(10) 0.0045(10) -0.0046(11)
C8 0.064(2) 0.079(2) 0.0441(13) -0.0042(13) 0.0158(12) -0.0062(14)
C9 0.0533(15) 0.078(2) 0.066(2) 0.0014(14) 0.0236(13) -0.0115(13)
C10 0.0427(13) 0.078(2) 0.068(2) -0.0078(14) 0.0060(12) -0.0155(13)
C11 0.0414(11) 0.0613(15) 0.0442(12) -0.0030(10) 0.0012(9) -0.0032(10)
C12 0.0466(12) 0.0296(10) 0.0346(10) -0.0008(7) 0.0041(9) 0.0005(8)
C13 0.0385(10) 0.0249(9) 0.0338(9) 0.0003(7) 0.0055(7) 0.0014(7)
C14 0.0346(10) 0.0456(12) 0.0496(12) 0.0128(9) -0.0014(9) -0.0074(9)
C15 0.0345(10) 0.0488(12) 0.0466(12) 0.0169(9) 0.0079(9) -0.0040(9)

loop_
_atom_site_label
_atom_site_type_symbol
_atom_site_fract_x
_atom_site_fract_y
_atom_site_fract_z
_atom_site_U_iso_or_equiv
_atom_site_thermal_displace_type
_atom_site_occupancy
_atom_site_calc_flag
Br1 Br 0.70832(3) 0.03158(3) 0.215191(12) 0.04889(12) Uani 1 d
O1 O 0.3476(3) 0.1577(5) 0.1903(2) 0.0999(10) Uani 1 d
H1A H 0.3650(54) 0.2505(72) 0.2060(27) 0.132(20) Uiso 1 d
H1B H 0.4275(63) 0.1172(77) 0.1970(27) 0.146(21) Uiso 1 d
N1 N 1.0375(2) 0.6894(2) 0.14488(8) 0.0328(3) Uani 1 d
C1 C 0.9174(2) 0.6397(3) 0.17875(11) 0.0406(5) Uani 1 d
H1 H 0.8704(25) 0.7203(31) 0.1979(12) 0.038(6) Uiso 1 d
C2 C 0.8797(3) 0.4730(3) 0.18287(12) 0.0470(5) Uani 1 d
H2 H 0.8073(31) 0.4453(33) 0.2033(14) 0.051(7) Uiso 1 d
C3 C 0.9665(3) 0.3549(3) 0.15235(13) 0.0494(5) Uani 1 d
H3 H 0.9407(29) 0.2390(37) 0.1567(14) 0.057(7) Uiso 1 d
C4 C 1.0907(3) 0.4064(3) 0.11908(12) 0.0457(5) Uani 1 d
H4 H 1.1513(30) 0.3278(36) 0.0982(14) 0.061(8) Uiso 1 d
C5 C 1.1276(2) 0.5747(3) 0.11525(10) 0.0344(4) Uani 1 d
C6 C 1.2562(2) 0.6333(3) 0.07662(11) 0.0386(4) Uani 1 d
C7 C 1.2548(3) 0.6092(3) 0.00574(12) 0.0492(5) Uani 1 d
H7 H 1.1691(33) 0.5517(35) -0.0156(15) 0.062(8) Uiso 1 d
C8 C 1.3690(3) 0.6693(4) -0.03247(14) 0.0618(7) Uani 1 d
H8 H 1.3675(32) 0.6486(38) -0.0779(16) 0.070(9) Uiso 1 d
C9 C 1.4863(3) 0.7501(4) 0.0001(2) 0.0654(7) Uani 1 d
H9 H 1.5626(36) 0.7934(42) -0.0251(17) 0.080(10) Uiso 1 d
C10 C 1.4910(3) 0.7705(4) 0.0706(2) 0.0628(7) Uani 1 d
H10 H 1.5699(33) 0.8213(38) 0.0926(15) 0.069(9) Uiso 1 d
C11 C 1.3767(3) 0.7116(3) 0.10950(13) 0.0490(5) Uani 1 d
H11 H 1.3789(27) 0.7262(32) 0.1584(14) 0.052(7) Uiso 1 d
C12 C 1.0643(3) 0.8747(2) 0.13878(10) 0.0369(4) Uani 1 d
H12A H 1.1610(27) 0.8964(31) 0.1524(12) 0.040(6) Uiso 1 d
H12B H 0.9964(28) 0.9250(33) 0.1710(13) 0.048(7) Uiso 1 d
C13 C 1.0314(2) 0.9375(2) 0.06628(10) 0.0323(4) Uani 1 d
C14 C 1.1402(2) 1.0149(3) 0.02946(12) 0.0434(5) Uani 1 d
H14 H 1.2378(31) 1.0229(30) 0.0493(14) 0.048(7) Uiso 1 d
C15 C 0.8915(2) 0.9236(3) 0.03648(12) 0.0431(5) Uani 1 d
H15 H 0.8163(30) 0.8743(37) 0.0603(14) 0.062(8) Uiso 1 d

loop_
_atom_type_symbol
_atom_type_description
_atom_type_scat_dispersion_real
_atom_type_scat_dispersion_imag
_atom_type_scat_source
C C 0.0033 0.0016 'International Tables Vol C Tables 4.2.6.8 and 6.1.1.4'
H H 0.0000 0.0000 'International Tables Vol C Tables 4.2.6.8 and 6.1.1.4'
N N 0.0061 0.0033 'International Tables Vol C Tables 4.2.6.8 and 6.1.1.4'
Br Br -0.2901 2.4595 'International Tables Vol C Tables 4.2.6.8 and 6.1.1.4'
O O 0.0106 0.0060 'International Tables Vol C Tables 4.2.6.8 and 6.1.1.4'

loop_
_geom_angle_atom_site_label_1
_geom_angle_atom_site_label_2
_geom_angle_atom_site_label_3
_geom_angle
_geom_angle_site_symmetry_1
_geom_angle_site_symmetry_3
H1A O1 H1B 98.3(49) . .
C1 N1 C5 121.0(2) . .
C1 N1 C12 117.5(2) . .
C5 N1 C12 121.4(2) . .
N1 C1 C2 121.2(2) . .
N1 C1 H1 114.4(16) . .
C2 C1 H1 124.4(16) . .
C1 C2 C3 119.1(2) . .
C1 C2 H2 120.0(20) . .
C3 C2 H2 120.9(20) . .
C2 C3 C4 119.3(2) . .
C2 C3 H3 118.3(16) . .
C4 C3 H3 122.3(16) . .
C5 C4 C3 121.1(2) . .
C5 C4 H4 118.4(17) . .
C3 C4 H4 120.5(17) . .
N1 C5 C4 118.3(2) . .
N1 C5 C6 119.8(2) . .
C4 C5 C6 121.8(2) . .
C7 C6 C11 119.6(2) . .
C7 C6 C5 118.6(2) . .
C11 C6 C5 121.8(2) . .
C8 C7 C6 120.3(2) . .
C8 C7 H7 122.2(18) . .
C6 C7 H7 117.5(18) . .
C9 C8 C7 119.8(2) . .
C9 C8 H8 121.3(19) . .
C7 C8 H8 118.8(19) . .
C8 C9 C10 120.3(2) . .
C8 C9 H9 120.7(20) . .
C10 C9 H9 119.0(20) . .
C9 C10 C11 120.4(3) . .
C9 C10 H10 120.8(19) . .
C11 C10 H10 118.8(19) . .
C10 C11 C6 119.4(2) . .
C10 C11 H11 120.8(15) . .
C6 C11 H11 119.8(15) . .
N1 C12 C13 111.8(2) . .
N1 C12 H12A 108.4(15) . .
C13 C12 H12A 110.9(15) . .
N1 C12 H12B 104.0(15) . .
C13 C12 H12B 110.7(15) . .
H12A C12 H12B 110.8(21) . .
C15 C13 C14 118.8(2) . .
C15 C13 C12 120.6(2) . .
C14 C13 C12 120.5(2) . .
C13 C14 C15 120.4(2) . 3_775
C13 C14 H14 119.3(16) . .
C15 C14 H14 120.3(16) 3_775 .
C13 C15 C14 120.9(2) . 3_775
C13 C15 H15 120.5(17) . .
C14 C15 H15 118.6(17) 3_775 .

loop_
_geom_bond_atom_site_label_1
_geom_bond_atom_site_label_2
_geom_bond_distance
_geom_bond_site_symmetry_2
O1 H1A 0.81(6) .
O1 H1B 0.80(6) .
N1 C1 1.348(3) .
N1 C5 1.361(3) .
N1 C12 1.492(3) .
C1 C2 1.366(3) .
C1 H1 0.86(2) .
C2 C3 1.369(4) .
C2 H2 0.81(3) .
C3 C4 1.377(3) .
C3 H3 0.95(3) .
C4 C5 1.376(3) .
C4 H4 0.93(3) .
C5 C6 1.480(3) .
C6 C7 1.384(3) .
C6 C11 1.387(3) .
C7 C8 1.377(4) .
C7 H7 0.98(3) .
C8 C9 1.371(4) .
C8 H8 0.89(3) .
C9 C10 1.372(4) .
C9 H9 0.93(3) .
C10 C11 1.382(4) .
C10 H10 0.91(3) .
C11 H11 0.95(3) .
C12 C13 1.507(3) .
C12 H12A 0.92(2) .
C12 H12B 0.98(3) .
C13 C15 1.375(3) .
C13 C14 1.379(3) .
C14 C15 1.385(3) 3_775
C14 H14 0.95(3) .
C15 C14 1.385(3) 3_775
C15 H15 0.92(3) .
